data_4318269
loop_
_publ_author_name
'Jason A. Halfen'
'Heather L. Moore'
'Derek C. Fox'

_publ_section_title
;
 Synthetic Models of the Reduced Active Site of Superoxide Reductase
;
_journal_name_full 'Inorganic Chemistry'
_journal_page_first 3935
_journal_page_last 3943
_journal_paper_doi 10.1021/ic025517l
_journal_volume 41
_journal_year 2002
_chemical_formula_sum 'C20 H27 B F4 Fe N4 O2'
_chemical_formula_weight 498.12
_chemical_name_common '[(L8py2)Fe(OAc)]BF4 (4)'
_chemical_name_systematic
; 
 ? 
;
_space_group_IT_number 14
_symmetry_cell_setting monoclinic
_symmetry_space_group_name_Hall '-P 2yn'
_symmetry_space_group_name_H-M 'P 1 21/n 1'
_atom_sites_solution_hydrogens geom
_atom_sites_solution_primary direct
_atom_sites_solution_secondary difmap
_audit_creation_method SHELXL-97
_cell_angle_alpha 90.00
_cell_angle_beta 96.72(3)
_cell_angle_gamma 90.00
_cell_formula_units_Z 4
_cell_length_a 16.325(4)
_cell_length_b 8.0930(10)
_cell_length_c 17.075(5)
_cell_measurement_reflns_used 25
_cell_measurement_temperature 293(2)
_cell_measurement_theta_max 17.60
_cell_measurement_theta_min 8.89
_cell_volume 2240.4(9)
_computing_structure_refinement 'SHELXL-97 (Sheldrick, 1997)'
_computing_structure_solution 'SHELXS-97 (Sheldrick, 1990)'
_diffrn_ambient_temperature 293(2)
_diffrn_measured_fraction_theta_full 0.998
_diffrn_measured_fraction_theta_max 0.998
_diffrn_measurement_device_type CAD4
_diffrn_measurement_method 'Omega 2-theta scans'
_diffrn_radiation_monochromator graphite
_diffrn_radiation_source 'fine-focus sealed tube'
_diffrn_radiation_type MoK\a
_diffrn_radiation_wavelength 0.71073
_diffrn_reflns_av_R_equivalents 0.0264
_diffrn_reflns_av_sigmaI/netI 0.0920
_diffrn_reflns_limit_h_max 20
_diffrn_reflns_limit_h_min 0
_diffrn_reflns_limit_k_max 9
_diffrn_reflns_limit_k_min 0
_diffrn_reflns_limit_l_max 20
_diffrn_reflns_limit_l_min -21
_diffrn_reflns_number 4564
_diffrn_reflns_theta_full 26.04
_diffrn_reflns_theta_max 26.04
_diffrn_reflns_theta_min 2.40
_diffrn_standards_interval_time '5400 seconds'
_diffrn_standards_number 2
_exptl_absorpt_coefficient_mu 0.731
_exptl_absorpt_correction_T_max 1.0000
_exptl_absorpt_correction_T_min 0.8829
_exptl_absorpt_correction_type 'psi-scan corrections'
_exptl_crystal_colour yellow
_exptl_crystal_density_diffrn 1.477
_exptl_crystal_density_method 'not measured'
_exptl_crystal_description plate
_exptl_crystal_F_000 1032
_exptl_crystal_size_max 0.42
_exptl_crystal_size_mid 0.30
_exptl_crystal_size_min 0.08
_refine_diff_density_max 0.596
_refine_diff_density_min -0.393
_refine_diff_density_rms 0.069
_refine_ls_extinction_method none
_refine_ls_goodness_of_fit_ref 1.031
_refine_ls_hydrogen_treatment mixed
_refine_ls_matrix_type full
_refine_ls_number_parameters 289
_refine_ls_number_reflns 4407
_refine_ls_number_restraints 0
_refine_ls_restrained_S_all 1.031
_refine_ls_R_factor_all 0.1186
_refine_ls_R_factor_gt 0.0686
_refine_ls_shift/su_max 0.001
_refine_ls_shift/su_mean 0.000
_refine_ls_structure_factor_coef Fsqd
_refine_ls_weighting_details 'calc w=1/[\s^2^(Fo^2^)+(0.0542P)^2^+1.6626P] where P=(Fo^2^+2Fc^2^)/3'
_refine_ls_weighting_scheme calc
_refine_ls_wR_factor_gt 0.1408
_refine_ls_wR_factor_ref 0.1629
_reflns_number_gt 2931
_reflns_number_total 4407
_reflns_threshold_expression >2sigma(I)
_cod_data_source_file ic025517l_s1_4.cif
_cod_data_source_block compd4
_cod_depositor_comments
;
The following automatic conversions were performed:

'_symmetry_cell_setting' value 'Monoclinic' changed to 'monoclinic'
according to the built-in table from CIF Core dictionary named
'cif_core.dic' version 2.4.1 from 2010-06-29.

Automatic conversion script
Id: cif_fix_values 1646 2011-03-28 12:23:43Z adriana 
;
_cod_database_code 4318269

loop_
_symmetry_equiv_pos_as_xyz
'x, y, z'
'-x+1/2, y+1/2, -z+1/2'
'-x, -y, -z'
'x-1/2, -y-1/2, z-1/2'

loop_
_atom_site_label
_atom_site_type_symbol
_atom_site_fract_x
_atom_site_fract_y
_atom_site_fract_z
_atom_site_U_iso_or_equiv
_atom_site_adp_type
_atom_site_occupancy
_atom_site_symmetry_multiplicity
_atom_site_calc_flag
_atom_site_refinement_flags
_atom_site_disorder_assembly
_atom_site_disorder_group
Fe1 Fe 0.79073(4) 1.34316(8) -0.01779(4) 0.0386(2) Uani 1 1 d . . .
O1 O 0.9026(2) 1.3893(5) -0.0509(2) 0.0635(10) Uani 1 1 d . . .
O2 O 0.8264(2) 1.5932(5) -0.0997(2) 0.0734(11) Uani 1 1 d . . .
N1 N 0.6639(2) 1.3908(5) -0.0721(2) 0.0434(9) Uani 1 1 d . . .
N2 N 0.7688(2) 1.1117(5) -0.0839(2) 0.0443(10) Uani 1 1 d . . .
N3 N 0.7486(2) 1.5223(5) 0.0622(2) 0.0447(9) Uani 1 1 d . . .
N4 N 0.8467(2) 1.1469(5) 0.0616(2) 0.0474(10) Uani 1 1 d . . .
B1 B 0.9830(4) 0.6584(10) 0.3285(4) 0.0628(17) Uani 1 1 d . . .
F1 F 0.9388(4) 0.7951(7) 0.3419(3) 0.168(3) Uani 1 1 d . . .
F2 F 0.9341(3) 0.5626(8) 0.2809(3) 0.156(2) Uani 1 1 d . . .
F3 F 1.0054(3) 0.5904(7) 0.3986(2) 0.1312(19) Uani 1 1 d . . .
F4 F 1.0489(3) 0.7012(6) 0.2921(2) 0.1075(14) Uani 1 1 d . . .
C1 C 0.6584(3) 1.3896(7) -0.1601(3) 0.0560(14) Uani 1 1 d . . .
H1A H 0.6991 1.4659 -0.1762 0.067 Uiso 1 1 calc R . .
H1B H 0.6044 1.4301 -0.1814 0.067 Uiso 1 1 calc R . .
C2 C 0.6717(4) 1.2229(7) -0.1959(3) 0.0650(15) Uani 1 1 d . . .
H2A H 0.6661 1.2353 -0.2528 0.078 Uiso 1 1 calc R . .
H2B H 0.6281 1.1497 -0.1834 0.078 Uiso 1 1 calc R . .
C3 C 0.7533(3) 1.1405(7) -0.1703(3) 0.0580(14) Uani 1 1 d . . .
H3A H 0.7550 1.0354 -0.1973 0.070 Uiso 1 1 calc R . .
H3B H 0.7973 1.2089 -0.1863 0.070 Uiso 1 1 calc R . .
C4 C 0.7003(3) 1.0156(6) -0.0549(3) 0.0550(13) Uani 1 1 d . . .
H4A H 0.7236 0.9231 -0.0237 0.066 Uiso 1 1 calc R . .
H4B H 0.6653 0.9712 -0.0998 0.066 Uiso 1 1 calc R . .
C5 C 0.6481(3) 1.1178(6) -0.0054(3) 0.0528(13) Uani 1 1 d . . .
H5A H 0.6831 1.1531 0.0414 0.063 Uiso 1 1 calc R . .
H5B H 0.6061 1.0460 0.0118 0.063 Uiso 1 1 calc R . .
C6 C 0.6050(3) 1.2705(7) -0.0429(3) 0.0529(13) Uani 1 1 d . . .
H6A H 0.5652 1.2364 -0.0866 0.063 Uiso 1 1 calc R . .
H6B H 0.5750 1.3248 -0.0043 0.063 Uiso 1 1 calc R . .
C7 C 0.6429(3) 1.5604(6) -0.0477(3) 0.0529(13) Uani 1 1 d . . .
H7A H 0.5834 1.5727 -0.0531 0.063 Uiso 1 1 calc R . .
H7B H 0.6646 1.6400 -0.0824 0.063 Uiso 1 1 calc R . .
C8 C 0.6771(3) 1.5963(6) 0.0354(3) 0.0456(11) Uani 1 1 d . . .
C9 C 0.6413(3) 1.7121(6) 0.0804(3) 0.0549(13) Uani 1 1 d . . .
H9A H 0.5908 1.7589 0.0617 0.066 Uiso 1 1 calc R . .
C10 C 0.6804(4) 1.7577(7) 0.1522(3) 0.0660(16) Uani 1 1 d . . .
H10A H 0.6572 1.8367 0.1825 0.079 Uiso 1 1 calc R . .
C11 C 0.7544(4) 1.6850(7) 0.1788(3) 0.0650(15) Uani 1 1 d . . .
H11A H 0.7824 1.7144 0.2274 0.078 Uiso 1 1 calc R . .
C12 C 0.7864(3) 1.5678(6) 0.1326(3) 0.0520(13) Uani 1 1 d . . .
H12A H 0.8363 1.5182 0.1510 0.062 Uiso 1 1 calc R . .
C13 C 0.8474(3) 1.0218(6) -0.0660(3) 0.0538(13) Uani 1 1 d . . .
H13A H 0.8896 1.0746 -0.0929 0.065 Uiso 1 1 calc R . .
H13B H 0.8409 0.9093 -0.0853 0.065 Uiso 1 1 calc R . .
C14 C 0.8740(3) 1.0199(6) 0.0212(3) 0.0482(12) Uani 1 1 d . . .
C15 C 0.9218(3) 0.8964(7) 0.0581(4) 0.0614(15) Uani 1 1 d . . .
H15A H 0.9404 0.8101 0.0288 0.074 Uiso 1 1 calc R . .
C16 C 0.9418(4) 0.9010(8) 0.1374(4) 0.0685(16) Uani 1 1 d . . .
H16A H 0.9747 0.8187 0.1627 0.082 Uiso 1 1 calc R . .
C17 C 0.9133(4) 1.0264(8) 0.1799(3) 0.0663(16) Uani 1 1 d . . .
H17A H 0.9253 1.0302 0.2345 0.080 Uiso 1 1 calc R . .
C18 C 0.8664(3) 1.1471(7) 0.1400(3) 0.0564(13) Uani 1 1 d . . .
H18A H 0.8474 1.2335 0.1688 0.068 Uiso 1 1 calc R . .
C19 C 0.8941(3) 1.5220(6) -0.0903(3) 0.0486(12) Uani 1 1 d . . .
C20 C 0.9672(3) 1.5902(7) -0.1229(3) 0.0615(15) Uani 1 1 d . . .
H20A H 1.0133 1.5170 -0.1107 0.092 Uiso 1 1 calc R . .
H20B H 0.9804 1.6967 -0.1001 0.092 Uiso 1 1 calc R . .
H20C H 0.9554 1.6009 -0.1791 0.092 Uiso 1 1 calc R . .

loop_
_atom_site_aniso_label
_atom_site_aniso_U_11
_atom_site_aniso_U_22
_atom_site_aniso_U_33
_atom_site_aniso_U_23
_atom_site_aniso_U_13
_atom_site_aniso_U_12
Fe1 0.0418(4) 0.0323(3) 0.0412(4) -0.0018(3) 0.0026(3) -0.0009(3)
O1 0.063(2) 0.057(2) 0.070(2) 0.015(2) 0.0059(19) -0.0101(19)
O2 0.056(2) 0.076(3) 0.089(3) -0.001(2) 0.011(2) -0.001(2)
N1 0.045(2) 0.040(2) 0.043(2) 0.0021(17) -0.0009(17) -0.0030(18)
N2 0.054(2) 0.037(2) 0.042(2) -0.0070(17) 0.0081(18) -0.0067(18)
N3 0.045(2) 0.038(2) 0.052(2) -0.0017(19) 0.0037(18) 0.0009(19)
N4 0.054(2) 0.040(2) 0.048(2) 0.0051(19) 0.0069(19) 0.006(2)
B1 0.069(4) 0.063(4) 0.054(4) 0.004(4) -0.003(3) -0.003(4)
F1 0.241(7) 0.137(5) 0.130(4) 0.039(4) 0.046(4) 0.105(5)
F2 0.141(4) 0.189(6) 0.138(4) -0.036(4) 0.018(3) -0.092(4)
F3 0.096(3) 0.209(5) 0.091(3) 0.081(3) 0.020(2) 0.056(3)
F4 0.104(3) 0.134(4) 0.086(3) 0.013(3) 0.018(2) -0.045(3)
C1 0.061(3) 0.063(4) 0.040(3) 0.008(2) -0.009(2) -0.006(3)
C2 0.082(4) 0.068(4) 0.042(3) -0.008(3) -0.008(3) -0.015(3)
C3 0.073(4) 0.058(3) 0.043(3) -0.014(3) 0.012(2) -0.009(3)
C4 0.067(3) 0.038(3) 0.060(3) -0.002(2) 0.007(3) -0.015(3)
C5 0.055(3) 0.043(3) 0.060(3) 0.005(2) 0.007(3) -0.013(2)
C6 0.042(3) 0.056(3) 0.060(3) -0.002(3) 0.002(2) -0.009(2)
C7 0.049(3) 0.043(3) 0.064(3) 0.007(3) -0.001(2) 0.007(2)
C8 0.050(3) 0.033(2) 0.055(3) 0.005(2) 0.011(2) -0.003(2)
C9 0.055(3) 0.039(3) 0.074(4) 0.007(3) 0.018(3) 0.007(2)
C10 0.087(4) 0.051(3) 0.065(4) -0.004(3) 0.031(3) 0.009(3)
C11 0.087(4) 0.056(4) 0.053(3) -0.012(3) 0.016(3) -0.003(3)
C12 0.058(3) 0.050(3) 0.049(3) -0.007(2) 0.006(2) 0.002(3)
C13 0.058(3) 0.042(3) 0.063(3) -0.011(3) 0.016(3) 0.000(3)
C14 0.047(3) 0.038(3) 0.060(3) 0.005(2) 0.012(2) -0.002(2)
C15 0.061(3) 0.044(3) 0.080(4) 0.007(3) 0.015(3) 0.010(3)
C16 0.065(4) 0.057(4) 0.083(4) 0.027(3) 0.008(3) 0.010(3)
C17 0.071(4) 0.067(4) 0.059(3) 0.022(3) 0.001(3) 0.005(3)
C18 0.067(3) 0.055(3) 0.048(3) 0.004(3) 0.010(2) 0.003(3)
C19 0.057(3) 0.047(3) 0.042(3) -0.005(2) 0.005(2) -0.009(3)
C20 0.052(3) 0.068(4) 0.064(3) 0.014(3) 0.007(3) -0.009(3)

loop_
_atom_type_symbol
_atom_type_description
_atom_type_scat_dispersion_real
_atom_type_scat_dispersion_imag
_atom_type_scat_source
C C 0.0033 0.0016 'International Tables Vol C Tables 4.2.6.8 and 6.1.1.4'
H H 0.0000 0.0000 'International Tables Vol C Tables 4.2.6.8 and 6.1.1.4'
B B 0.0013 0.0007 'International Tables Vol C Tables 4.2.6.8 and 6.1.1.4'
N N 0.0061 0.0033 'International Tables Vol C Tables 4.2.6.8 and 6.1.1.4'
O O 0.0106 0.0060 'International Tables Vol C Tables 4.2.6.8 and 6.1.1.4'
F F 0.0171 0.0103 'International Tables Vol C Tables 4.2.6.8 and 6.1.1.4'
Fe Fe 0.3463 0.8444 'International Tables Vol C Tables 4.2.6.8 and 6.1.1.4'

loop_
_geom_angle_atom_site_label_1
_geom_angle_atom_site_label_2
_geom_angle_atom_site_label_3
_geom_angle
_geom_angle_site_symmetry_1
_geom_angle_site_symmetry_3
_geom_angle_publ_flag
O1 Fe1 N3 114.87(15) . . ?
O1 Fe1 N2 96.48(15) . . ?
N3 Fe1 N2 148.63(15) . . ?
O1 Fe1 N1 133.60(15) . . ?
N3 Fe1 N1 78.22(14) . . ?
N2 Fe1 N1 81.00(15) . . ?
O1 Fe1 N4 88.99(15) . . ?
N3 Fe1 N4 103.50(15) . . ?
N2 Fe1 N4 74.57(15) . . ?
N1 Fe1 N4 133.14(14) . . ?
O1 Fe1 O2 55.10(14) . . ?
N3 Fe1 O2 85.66(14) . . ?
N2 Fe1 O2 115.26(14) . . ?
N1 Fe1 O2 83.95(14) . . ?
N4 Fe1 O2 142.71(14) . . ?
C19 O1 Fe1 105.2(3) . . ?
C19 O2 Fe1 79.5(3) . . ?
C7 N1 C6 109.2(4) . . ?
C7 N1 C1 107.4(4) . . ?
C6 N1 C1 111.5(4) . . ?
C7 N1 Fe1 106.3(3) . . ?
C6 N1 Fe1 110.8(3) . . ?
C1 N1 Fe1 111.4(3) . . ?
C13 N2 C3 109.0(4) . . ?
C13 N2 C4 109.9(4) . . ?
C3 N2 C4 111.4(4) . . ?
C13 N2 Fe1 103.2(3) . . ?
C3 N2 Fe1 112.0(3) . . ?
C4 N2 Fe1 110.9(3) . . ?
C12 N3 C8 118.3(4) . . ?
C12 N3 Fe1 127.3(3) . . ?
C8 N3 Fe1 114.3(3) . . ?
C18 N4 C14 117.3(4) . . ?
C18 N4 Fe1 130.1(3) . . ?
C14 N4 Fe1 111.9(3) . . ?
F2 B1 F3 113.2(7) . . ?
F2 B1 F4 109.0(6) . . ?
F3 B1 F4 111.8(6) . . ?
F2 B1 F1 106.7(6) . . ?
F3 B1 F1 106.3(6) . . ?
F4 B1 F1 109.7(6) . . ?
N1 C1 C2 114.8(4) . . ?
C1 C2 C3 116.3(4) . . ?
N2 C3 C2 113.5(4) . . ?
N2 C4 C5 113.1(4) . . ?
C4 C5 C6 118.1(4) . . ?
N1 C6 C5 112.6(4) . . ?
N1 C7 C8 112.0(4) . . ?
N3 C8 C9 121.3(5) . . ?
N3 C8 C7 116.8(4) . . ?
C9 C8 C7 121.7(5) . . ?
C10 C9 C8 119.9(5) . . ?
C9 C10 C11 118.8(5) . . ?
C10 C11 C12 118.9(5) . . ?
N3 C12 C11 122.7(5) . . ?
N2 C13 C14 110.7(4) . . ?
N4 C14 C15 121.7(5) . . ?
N4 C14 C13 115.2(4) . . ?
C15 C14 C13 123.0(5) . . ?
C16 C15 C14 119.7(5) . . ?
C15 C16 C17 119.7(5) . . ?
C16 C17 C18 118.2(5) . . ?
N4 C18 C17 123.4(5) . . ?
O2 C19 O1 120.2(5) . . ?
O2 C19 C20 121.5(5) . . ?
O1 C19 C20 118.2(5) . . ?

loop_
_geom_bond_atom_site_label_1
_geom_bond_atom_site_label_2
_geom_bond_distance
_geom_bond_site_symmetry_2
_geom_bond_publ_flag
Fe1 O1 2.009(4) . ?
Fe1 N3 2.159(4) . ?
Fe1 N2 2.195(4) . ?
Fe1 N1 2.202(4) . ?
Fe1 N4 2.215(4) . ?
Fe1 O2 2.565(4) . ?
O1 C19 1.265(6) . ?
O2 C19 1.240(6) . ?
N1 C7 1.486(6) . ?
N1 C6 1.494(6) . ?
N1 C1 1.494(6) . ?
N2 C13 1.476(6) . ?
N2 C3 1.485(6) . ?
N2 C4 1.493(6) . ?
N3 C12 1.336(6) . ?
N3 C8 1.344(6) . ?
N4 C18 1.339(6) . ?
N4 C14 1.343(6) . ?
B1 F2 1.322(8) . ?
B1 F3 1.330(7) . ?
B1 F4 1.349(8) . ?
B1 F1 1.355(8) . ?
C1 C2 1.507(7) . ?
C2 C3 1.508(8) . ?
C4 C5 1.515(7) . ?
C5 C6 1.525(7) . ?
C7 C8 1.492(7) . ?
C8 C9 1.383(7) . ?
C9 C10 1.365(7) . ?
C10 C11 1.373(8) . ?
C11 C12 1.376(7) . ?
C13 C14 1.502(7) . ?
C14 C15 1.375(7) . ?
C15 C16 1.356(8) . ?
C16 C17 1.360(8) . ?
C17 C18 1.372(7) . ?
C19 C20 1.482(7) . ?

loop_
_geom_torsion_atom_site_label_1
_geom_torsion_atom_site_label_2
_geom_torsion_atom_site_label_3
_geom_torsion_atom_site_label_4
_geom_torsion
_geom_torsion_site_symmetry_1
_geom_torsion_site_symmetry_2
_geom_torsion_site_symmetry_3
_geom_torsion_site_symmetry_4
_geom_torsion_publ_flag
N3 Fe1 O1 C19 -65.2(3) . . . . ?
N2 Fe1 O1 C19 116.0(3) . . . . ?
N1 Fe1 O1 C19 32.3(4) . . . . ?
N4 Fe1 O1 C19 -169.6(3) . . . . ?
O2 Fe1 O1 C19 -0.4(3) . . . . ?
O1 Fe1 O2 C19 0.4(3) . . . . ?
N3 Fe1 O2 C19 124.9(3) . . . . ?
N2 Fe1 O2 C19 -79.4(3) . . . . ?
N1 Fe1 O2 C19 -156.5(3) . . . . ?
N4 Fe1 O2 C19 18.3(4) . . . . ?
O1 Fe1 N1 C7 -86.8(3) . . . . ?
N3 Fe1 N1 C7 26.4(3) . . . . ?
N2 Fe1 N1 C7 -177.2(3) . . . . ?
N4 Fe1 N1 C7 124.0(3) . . . . ?
O2 Fe1 N1 C7 -60.4(3) . . . . ?
O1 Fe1 N1 C6 154.6(3) . . . . ?
N3 Fe1 N1 C6 -92.1(3) . . . . ?
N2 Fe1 N1 C6 64.2(3) . . . . ?
N4 Fe1 N1 C6 5.4(4) . . . . ?
O2 Fe1 N1 C6 -178.9(3) . . . . ?
O1 Fe1 N1 C1 29.9(4) . . . . ?
N3 Fe1 N1 C1 143.1(3) . . . . ?
N2 Fe1 N1 C1 -60.5(3) . . . . ?
N4 Fe1 N1 C1 -119.3(3) . . . . ?
O2 Fe1 N1 C1 56.3(3) . . . . ?
O1 Fe1 N2 C13 45.9(3) . . . . ?
N3 Fe1 N2 C13 -131.9(3) . . . . ?
N1 Fe1 N2 C13 179.1(3) . . . . ?
N4 Fe1 N2 C13 -41.2(3) . . . . ?
O2 Fe1 N2 C13 100.2(3) . . . . ?
O1 Fe1 N2 C3 -71.2(3) . . . . ?
N3 Fe1 N2 C3 111.0(4) . . . . ?
N1 Fe1 N2 C3 62.0(3) . . . . ?
N4 Fe1 N2 C3 -158.3(3) . . . . ?
O2 Fe1 N2 C3 -16.8(4) . . . . ?
O1 Fe1 N2 C4 163.6(3) . . . . ?
N3 Fe1 N2 C4 -14.3(5) . . . . ?
N1 Fe1 N2 C4 -63.2(3) . . . . ?
N4 Fe1 N2 C4 76.5(3) . . . . ?
O2 Fe1 N2 C4 -142.1(3) . . . . ?
O1 Fe1 N3 C12 -57.1(4) . . . . ?
N2 Fe1 N3 C12 120.5(4) . . . . ?
N1 Fe1 N3 C12 170.0(4) . . . . ?
N4 Fe1 N3 C12 38.1(4) . . . . ?
O2 Fe1 N3 C12 -105.2(4) . . . . ?
O1 Fe1 N3 C8 121.4(3) . . . . ?
N2 Fe1 N3 C8 -61.0(5) . . . . ?
N1 Fe1 N3 C8 -11.5(3) . . . . ?
N4 Fe1 N3 C8 -143.4(3) . . . . ?
O2 Fe1 N3 C8 73.2(3) . . . . ?
O1 Fe1 N4 C18 103.0(4) . . . . ?
N3 Fe1 N4 C18 -12.3(5) . . . . ?
N2 Fe1 N4 C18 -160.0(5) . . . . ?
N1 Fe1 N4 C18 -98.7(4) . . . . ?
O2 Fe1 N4 C18 88.4(5) . . . . ?
O1 Fe1 N4 C14 -66.9(3) . . . . ?
N3 Fe1 N4 C14 177.7(3) . . . . ?
N2 Fe1 N4 C14 30.1(3) . . . . ?
N1 Fe1 N4 C14 91.3(3) . . . . ?
O2 Fe1 N4 C14 -81.5(4) . . . . ?
C7 N1 C1 C2 -175.7(4) . . . . ?
C6 N1 C1 C2 -56.0(6) . . . . ?
Fe1 N1 C1 C2 68.4(5) . . . . ?
N1 C1 C2 C3 -58.9(7) . . . . ?
C13 N2 C3 C2 176.6(4) . . . . ?
C4 N2 C3 C2 55.1(6) . . . . ?
Fe1 N2 C3 C2 -69.9(5) . . . . ?
C1 C2 C3 N2 59.0(6) . . . . ?
C13 N2 C4 C5 129.7(4) . . . . ?
C3 N2 C4 C5 -109.3(5) . . . . ?
Fe1 N2 C4 C5 16.3(5) . . . . ?
N2 C4 C5 C6 58.8(6) . . . . ?
C7 N1 C6 C5 -134.8(4) . . . . ?
C1 N1 C6 C5 106.6(5) . . . . ?
Fe1 N1 C6 C5 -18.1(5) . . . . ?
C4 C5 C6 N1 -57.5(6) . . . . ?
C6 N1 C7 C8 81.4(5) . . . . ?
C1 N1 C7 C8 -157.5(4) . . . . ?
Fe1 N1 C7 C8 -38.1(5) . . . . ?
C12 N3 C8 C9 -2.4(7) . . . . ?
Fe1 N3 C8 C9 178.9(4) . . . . ?
C12 N3 C8 C7 171.5(4) . . . . ?
Fe1 N3 C8 C7 -7.1(5) . . . . ?
N1 C7 C8 N3 31.8(6) . . . . ?
N1 C7 C8 C9 -154.3(4) . . . . ?
N3 C8 C9 C10 2.4(8) . . . . ?
C7 C8 C9 C10 -171.2(5) . . . . ?
C8 C9 C10 C11 -0.9(8) . . . . ?
C9 C10 C11 C12 -0.5(9) . . . . ?
C8 N3 C12 C11 1.0(8) . . . . ?
Fe1 N3 C12 C11 179.4(4) . . . . ?
C10 C11 C12 N3 0.5(8) . . . . ?
C3 N2 C13 C14 168.6(4) . . . . ?
C4 N2 C13 C14 -69.0(5) . . . . ?
Fe1 N2 C13 C14 49.4(4) . . . . ?
C18 N4 C14 C15 -1.3(7) . . . . ?
Fe1 N4 C14 C15 170.0(4) . . . . ?
C18 N4 C14 C13 177.6(4) . . . . ?
Fe1 N4 C14 C13 -11.0(5) . . . . ?
N2 C13 C14 N4 -26.8(6) . . . . ?
N2 C13 C14 C15 152.1(5) . . . . ?
N4 C14 C15 C16 0.5(8) . . . . ?
C13 C14 C15 C16 -178.4(5) . . . . ?
C14 C15 C16 C17 1.0(9) . . . . ?
C15 C16 C17 C18 -1.5(9) . . . . ?
C14 N4 C18 C17 0.8(8) . . . . ?
Fe1 N4 C18 C17 -168.8(4) . . . . ?
C16 C17 C18 N4 0.7(9) . . . . ?
Fe1 O2 C19 O1 -0.6(4) . . . . ?
Fe1 O2 C19 C20 -179.4(5) . . . . ?
Fe1 O1 C19 O2 0.7(6) . . . . ?
Fe1 O1 C19 C20 179.6(4) . . . . ?
